data_2222824
loop_
_publ_author_name
'Bader, Mamoun M.'

_publ_section_title
;
 4-[(1<i>E</i>,3<i>E</i>,5<i>E</i>)-6-(4-Pyridyl)hexa-1,3,5-trienyl]pyridine
;
_journal_coeditor_code NG2615
_journal_issue 8
_journal_name_full 'Acta Crystallographica Section E'
_journal_page_first o2006
_journal_paper_doi 10.1107/S1600536809029092
_journal_volume 65
_journal_year 2009
_chemical_formula_iupac 'C16 H14 N2'
_chemical_formula_moiety 'C16 H14 N2'
_chemical_formula_sum 'C16 H14 N2'
_chemical_formula_weight 234.29
_chemical_name_common 3155
_chemical_name_systematic
;
4-[(1<i>E</i>,3<i>E</i>,5<i>E</i>)-6-(4-Pyridyl)hexa-1,3,5-trienyl]pyridine
;
_space_group_IT_number 14
_symmetry_cell_setting monoclinic
_symmetry_space_group_name_Hall '-P 2yn'
_symmetry_space_group_name_H-M 'P 1 21/n 1'
_atom_sites_solution_hydrogens geom
_atom_sites_solution_primary direct
_atom_sites_solution_secondary difmap
_audit_creation_method SHELXL-97
_cell_angle_alpha 90.00
_cell_angle_beta 97.685(4)
_cell_angle_gamma 90.00
_cell_formula_units_Z 6
_cell_length_a 5.8370(10)
_cell_length_b 17.171(4)
_cell_length_c 19.227(4)
_cell_measurement_reflns_used 867
_cell_measurement_temperature 173(2)
_cell_measurement_theta_max 27.5
_cell_measurement_theta_min 2.5
_cell_volume 1909.8(7)
_computing_cell_refinement 'SAINT (Bruker, 2001)'
_computing_data_collection 'SMART (Bruker, 2001)'
_computing_data_reduction 'SAINT (Bruker, 2001)'
_computing_molecular_graphics 'SHELXTL (Sheldrick, 2008)'
_computing_publication_material 'SHELXL97 (Sheldrick, 2008)'
_computing_structure_refinement 'SHELXL97 (Sheldrick, 2008)'
_computing_structure_solution 'SIR2002 (Burla <i>et al.</i>,  2003)'
_diffrn_ambient_temperature 173(2)
_diffrn_measured_fraction_theta_full 0.999
_diffrn_measured_fraction_theta_max 0.999
_diffrn_measurement_device_type 'Bruker SMART Platform CCD'
_diffrn_measurement_method \w
_diffrn_radiation_monochromator graphite
_diffrn_radiation_source 'normal-focus sealed tube'
_diffrn_radiation_type MoK\a
_diffrn_radiation_wavelength 0.71073
_diffrn_reflns_av_R_equivalents 0.0280
_diffrn_reflns_av_sigmaI/netI 0.0242
_diffrn_reflns_limit_h_max 6
_diffrn_reflns_limit_h_min -6
_diffrn_reflns_limit_k_max 20
_diffrn_reflns_limit_k_min -20
_diffrn_reflns_limit_l_max 22
_diffrn_reflns_limit_l_min -22
_diffrn_reflns_number 18771
_diffrn_reflns_theta_full 25.04
_diffrn_reflns_theta_max 25.04
_diffrn_reflns_theta_min 1.60
_exptl_absorpt_coefficient_mu 0.073
_exptl_absorpt_correction_T_max 0
_exptl_absorpt_correction_T_min 0
_exptl_absorpt_correction_type none
_exptl_crystal_colour yellow
_exptl_crystal_density_diffrn 1.222
_exptl_crystal_density_method 'not measured'
_exptl_crystal_description block
_exptl_crystal_F_000 744
_exptl_crystal_size_max 0.44
_exptl_crystal_size_mid 0.24
_exptl_crystal_size_min 0.22
_refine_diff_density_max 0.090
_refine_diff_density_min -0.151
_refine_ls_extinction_method none
_refine_ls_goodness_of_fit_ref 1.012
_refine_ls_hydrogen_treatment refall
_refine_ls_matrix_type full
_refine_ls_number_parameters 328
_refine_ls_number_reflns 3366
_refine_ls_number_restraints 0
_refine_ls_restrained_S_all 1.012
_refine_ls_R_factor_all 0.0533
_refine_ls_R_factor_gt 0.0324
_refine_ls_shift/su_max 0.001
_refine_ls_shift/su_mean 0.000
_refine_ls_structure_factor_coef Fsqd
_refine_ls_weighting_details 'calc w=1/[\s^2^(Fo^2^)+(0.048P)^2^+0.1535P] where P=(Fo^2^+2Fc^2^)/3'
_refine_ls_weighting_scheme calc
_refine_ls_wR_factor_gt 0.0788
_refine_ls_wR_factor_ref 0.0888
_reflns_number_gt 2460
_reflns_number_total 3366
_reflns_threshold_expression I>2\s(I)
_cod_data_source_file ng2615.cif
_cod_data_source_block I
_cod_depositor_comments
;
The following automatic conversions were performed:
'_exptl_absorpt_correction_type' value 'None' changed to 'none' according
to '/home/saulius/struct/CIF-dictionaries/cif_core.dic' dictionary named
'cif_core.dic' version 2.4.1 from 2010-06-29.

Automatic conversion script
Id: cif_fix_enum 1527 2010-12-29 10:47:43Z saulius 

The following automatic conversions were performed:

'_exptl_absorpt_correction_type' value 'None' changed to 'none'
according to /home/saulius/struct/CIF-dictionaries/cif_core.dic
dictionary named 'cif_core.dic' version 2.4.1 from 2010-06-29.

Automatic conversion script
Id: cif_fix_values 1715 2011-07-08 13:25:40Z adriana 
;
_cod_original_sg_symbol_H-M 'P 21/n'
_cod_database_code 2222824
_cod_database_fobs_code 2222824

loop_
_symmetry_equiv_pos_as_xyz
'x, y, z'
'-x+1/2, y+1/2, -z+1/2'
'-x, -y, -z'
'x-1/2, -y-1/2, z-1/2'

loop_
_atom_site_type_symbol
_atom_site_label
_atom_site_fract_x
_atom_site_fract_y
_atom_site_fract_z
_atom_site_U_iso_or_equiv
_atom_site_adp_type
_atom_site_calc_flag
_atom_site_refinement_flags
_atom_site_occupancy
_atom_site_disorder_assembly
_atom_site_disorder_group
N N1 0.5720(2) 0.58755(7) -0.07734(6) 0.0569(3) Uani d . 1 . .
N N2 -0.45576(19) 1.10512(6) 0.36976(5) 0.0481(3) Uani d . 1 . .
N N3 -0.00550(19) 1.24674(6) 0.23495(6) 0.0497(3) Uani d . 1 . .
C C1 0.6991(3) 0.65228(9) -0.06772(8) 0.0543(4) Uani d . 1 . .
H H1 0.838(3) 0.6547(8) -0.0931(7) 0.062(4) Uiso d . 1 . .
C C2 0.6494(2) 0.71361(8) -0.02588(7) 0.0462(3) Uani d . 1 . .
H H2 0.751(2) 0.7581(8) -0.0194(7) 0.052(4) Uiso d . 1 . .
C C3 0.4553(2) 0.71081(7) 0.00886(6) 0.0388(3) Uani d . 1 . .
C C4 0.3222(2) 0.64283(7) -0.00011(7) 0.0431(3) Uani d . 1 . .
H H4 0.185(2) 0.6363(7) 0.0227(6) 0.044(3) Uiso d . 1 . .
C C5 0.3870(3) 0.58440(8) -0.04271(7) 0.0511(4) Uani d . 1 . .
H H5 0.293(2) 0.5370(8) -0.0495(6) 0.056(4) Uiso d . 1 . .
C C6 -0.5830(2) 1.04076(8) 0.35549(7) 0.0479(3) Uani d . 1 . .
H H6 -0.722(3) 1.0359(8) 0.3800(7) 0.060(4) Uiso d . 1 . .
C C7 -0.5305(2) 0.98292(8) 0.31014(7) 0.0445(3) Uani d . 1 . .
H H7 -0.628(2) 0.9374(8) 0.3018(6) 0.049(4) Uiso d . 1 . .
C C8 -0.3348(2) 0.98987(7) 0.27589(6) 0.0385(3) Uani d . 1 . .
C C9 -0.2039(2) 1.05746(7) 0.29001(6) 0.0411(3) Uani d . 1 . .
H H9 -0.064(2) 1.0657(7) 0.2688(6) 0.041(3) Uiso d . 1 . .
C C10 -0.2692(2) 1.11169(8) 0.33646(7) 0.0449(3) Uani d . 1 . .
H H10 -0.176(2) 1.1575(7) 0.3472(6) 0.044(3) Uiso d . 1 . .
C C11 -0.1535(2) 1.23391(8) 0.17687(7) 0.0487(3) Uani d . 1 . .
H H11 -0.298(2) 1.2632(7) 0.1723(7) 0.055(4) Uiso d . 1 . .
C C12 -0.1104(2) 1.18348(8) 0.12416(7) 0.0453(3) Uani d . 1 . .
H H12 -0.223(2) 1.1766(8) 0.0831(7) 0.057(4) Uiso d . 1 . .
C C13 0.0985(2) 1.14333(7) 0.12916(6) 0.0384(3) Uani d . 1 . .
C C14 0.2518(2) 1.15541(7) 0.19037(7) 0.0415(3) Uani d . 1 . .
H H14 0.401(2) 1.1294(7) 0.1986(6) 0.049(4) Uiso d . 1 . .
C C15 0.1931(2) 1.20645(8) 0.24030(7) 0.0473(3) Uani d . 1 . .
H H15 0.300(2) 1.2158(8) 0.2839(7) 0.059(4) Uiso d . 1 . .
C C16 0.3959(2) 0.77741(7) 0.05039(6) 0.0414(3) Uani d . 1 . .
H H16 0.504(2) 0.8205(7) 0.0528(6) 0.040(3) Uiso d . 1 . .
C C17 0.2082(2) 0.78441(7) 0.08307(6) 0.0404(3) Uani d . 1 . .
H H17 0.100(2) 0.7412(7) 0.0822(6) 0.043(3) Uiso d . 1 . .
C C18 0.1516(2) 0.85257(7) 0.12091(6) 0.0432(3) Uani d . 1 . .
H H18 0.260(2) 0.8965(7) 0.1235(6) 0.049(4) Uiso d . 1 . .
C C19 -0.0351(2) 0.85901(7) 0.15427(7) 0.0431(3) Uani d . 1 . .
H H19 -0.140(2) 0.8147(7) 0.1538(6) 0.047(4) Uiso d . 1 . .
C C20 -0.0919(2) 0.92526(7) 0.19440(6) 0.0414(3) Uani d . 1 . .
H H20 0.012(2) 0.9683(8) 0.1966(6) 0.044(3) Uiso d . 1 . .
C C21 -0.2736(2) 0.92738(7) 0.23017(6) 0.0420(3) Uani d . 1 . .
H H21 -0.376(2) 0.8825(8) 0.2281(6) 0.049(4) Uiso d . 1 . .
C C22 0.1515(2) 1.09529(7) 0.07030(7) 0.0420(3) Uani d . 1 . .
H H22 0.030(2) 1.0935(7) 0.0295(7) 0.050(4) Uiso d . 1 . .
C C23 0.3498(2) 1.05781(7) 0.06546(7) 0.0417(3) Uani d . 1 . .
H H23 0.473(2) 1.0581(7) 0.1052(6) 0.044(3) Uiso d . 1 . .
C C24 0.3997(2) 1.01778(7) 0.00320(7) 0.0439(3) Uani d . 1 . .
H H24 0.275(2) 1.0192(7) -0.0377(7) 0.052(4) Uiso d . 1 . .

loop_
_atom_site_aniso_label
_atom_site_aniso_U_11
_atom_site_aniso_U_22
_atom_site_aniso_U_33
_atom_site_aniso_U_12
_atom_site_aniso_U_13
_atom_site_aniso_U_23
N1 0.0517(7) 0.0549(8) 0.0644(8) 0.0045(6) 0.0091(6) -0.0115(6)
N2 0.0471(7) 0.0512(7) 0.0468(6) 0.0063(5) 0.0095(5) 0.0009(5)
N3 0.0557(7) 0.0448(6) 0.0486(7) 0.0072(5) 0.0073(6) -0.0015(5)
C1 0.0454(9) 0.0607(9) 0.0581(9) 0.0038(7) 0.0118(7) -0.0031(7)
C2 0.0441(8) 0.0453(8) 0.0494(8) -0.0044(6) 0.0065(6) 0.0033(6)
C3 0.0428(7) 0.0382(7) 0.0340(6) 0.0018(5) 0.0002(5) 0.0060(5)
C4 0.0428(8) 0.0420(7) 0.0441(7) -0.0017(6) 0.0049(6) 0.0013(6)
C5 0.0499(9) 0.0437(8) 0.0587(9) -0.0027(6) 0.0034(7) -0.0047(7)
C6 0.0413(8) 0.0560(9) 0.0477(8) 0.0050(6) 0.0107(6) 0.0079(7)
C7 0.0410(8) 0.0444(8) 0.0479(8) -0.0026(6) 0.0052(6) 0.0071(6)
C8 0.0396(7) 0.0377(7) 0.0371(7) 0.0021(5) 0.0012(5) 0.0065(5)
C9 0.0384(7) 0.0425(7) 0.0431(7) -0.0015(6) 0.0076(6) 0.0014(6)
C10 0.0451(8) 0.0422(8) 0.0473(8) -0.0008(6) 0.0060(6) -0.0024(6)
C11 0.0467(8) 0.0480(8) 0.0518(8) 0.0099(6) 0.0080(7) 0.0049(6)
C12 0.0437(8) 0.0490(8) 0.0417(8) 0.0016(6) -0.0003(6) 0.0050(6)
C13 0.0437(7) 0.0339(6) 0.0377(7) -0.0030(5) 0.0060(6) 0.0042(5)
C14 0.0411(8) 0.0376(7) 0.0450(7) 0.0022(6) 0.0027(6) -0.0003(6)
C15 0.0531(9) 0.0423(7) 0.0445(8) 0.0033(6) -0.0009(6) -0.0040(6)
C16 0.0497(8) 0.0359(7) 0.0379(7) -0.0048(6) 0.0029(6) 0.0035(5)
C17 0.0504(8) 0.0361(7) 0.0340(7) -0.0020(6) 0.0027(6) 0.0031(5)
C18 0.0553(9) 0.0364(7) 0.0370(7) -0.0019(6) 0.0026(6) 0.0023(6)
C19 0.0517(8) 0.0369(7) 0.0394(7) -0.0006(6) 0.0011(6) 0.0013(6)
C20 0.0476(8) 0.0364(7) 0.0391(7) -0.0025(6) 0.0022(6) 0.0018(5)
C21 0.0463(8) 0.0356(7) 0.0431(7) -0.0027(6) 0.0022(6) 0.0030(6)
C22 0.0480(8) 0.0395(7) 0.0377(7) -0.0033(6) 0.0028(6) 0.0017(5)
C23 0.0503(8) 0.0351(7) 0.0394(7) -0.0046(6) 0.0049(6) 0.0004(5)
C24 0.0541(8) 0.0363(7) 0.0415(7) -0.0046(6) 0.0073(7) 0.0006(6)

loop_
_atom_type_symbol
_atom_type_description
_atom_type_scat_dispersion_real
_atom_type_scat_dispersion_imag
_atom_type_scat_source
C C 0.0033 0.0016 'International Tables Vol C Tables 4.2.6.8 and 6.1.1.4'
H H 0.0000 0.0000 'International Tables Vol C Tables 4.2.6.8 and 6.1.1.4'
N N 0.0061 0.0033 'International Tables Vol C Tables 4.2.6.8 and 6.1.1.4'

loop_
_geom_angle_atom_site_label_1
_geom_angle_atom_site_label_2
_geom_angle_atom_site_label_3
_geom_angle_site_symmetry_1
_geom_angle_site_symmetry_3
_geom_angle
_geom_angle_publ_flag
C1 N1 C5 . . 115.69(12) ?
C6 N2 C10 . . 115.81(12) ?
C11 N3 C15 . . 115.75(12) ?
N1 C1 C2 . . 124.04(14) ?
N1 C1 H1 . . 116.0(8) ?
C2 C1 H1 . . 120.0(8) ?
C1 C2 C3 . . 120.14(13) ?
C1 C2 H2 . . 120.4(8) ?
C3 C2 H2 . . 119.5(8) ?
C2 C3 C4 . . 116.35(12) ?
C2 C3 C16 . . 120.18(12) ?
C4 C3 C16 . . 123.45(12) ?
C5 C4 C3 . . 119.21(13) ?
C5 C4 H4 . . 119.6(7) ?
C3 C4 H4 . . 121.2(7) ?
N1 C5 C4 . . 124.55(13) ?
N1 C5 H5 . . 116.1(8) ?
C4 C5 H5 . . 119.3(8) ?
N2 C6 C7 . . 123.92(13) ?
N2 C6 H6 . . 116.0(8) ?
C7 C6 H6 . . 120.1(8) ?
C6 C7 C8 . . 119.99(13) ?
C6 C7 H7 . . 120.5(8) ?
C8 C7 H7 . . 119.5(8) ?
C9 C8 C7 . . 116.10(12) ?
C9 C8 C21 . . 123.76(12) ?
C7 C8 C21 . . 120.12(12) ?
C10 C9 C8 . . 119.73(12) ?
C10 C9 H9 . . 119.7(7) ?
C8 C9 H9 . . 120.5(7) ?
N2 C10 C9 . . 124.44(13) ?
N2 C10 H10 . . 115.9(7) ?
C9 C10 H10 . . 119.6(7) ?
N3 C11 C12 . . 123.79(13) ?
N3 C11 H11 . . 116.4(8) ?
C12 C11 H11 . . 119.8(8) ?
C11 C12 C13 . . 120.21(13) ?
C11 C12 H12 . . 120.5(8) ?
C13 C12 H12 . . 119.3(8) ?
C12 C13 C14 . . 116.18(12) ?
C12 C13 C22 . . 119.88(11) ?
C14 C13 C22 . . 123.85(12) ?
C15 C14 C13 . . 119.46(12) ?
C15 C14 H14 . . 118.7(7) ?
C13 C14 H14 . . 121.9(7) ?
N3 C15 C14 . . 124.58(13) ?
N3 C15 H15 . . 115.0(8) ?
C14 C15 H15 . . 120.4(8) ?
C17 C16 C3 . . 126.49(12) ?
C17 C16 H16 . . 118.4(7) ?
C3 C16 H16 . . 115.1(7) ?
C16 C17 C18 . . 124.57(13) ?
C16 C17 H17 . . 119.5(7) ?
C18 C17 H17 . . 115.9(7) ?
C19 C18 C17 . . 124.39(13) ?
C19 C18 H18 . . 118.2(7) ?
C17 C18 H18 . . 117.4(7) ?
C18 C19 C20 . . 125.63(13) ?
C18 C19 H19 . . 118.8(7) ?
C20 C19 H19 . . 115.5(8) ?
C21 C20 C19 . . 123.54(13) ?
C21 C20 H20 . . 119.9(7) ?
C19 C20 H20 . . 116.5(7) ?
C20 C21 C8 . . 127.09(12) ?
C20 C21 H21 . . 118.8(7) ?
C8 C21 H21 . . 114.1(8) ?
C23 C22 C13 . . 126.71(12) ?
C23 C22 H22 . . 117.8(7) ?
C13 C22 H22 . . 115.3(7) ?
C22 C23 C24 . . 124.00(13) ?
C22 C23 H23 . . 119.9(7) ?
C24 C23 H23 . . 116.1(7) ?
C24 C24 C23 3_675 . 124.67(17) ?
C24 C24 H24 3_675 . 119.5(8) ?
C23 C24 H24 . . 115.8(8) ?

loop_
_geom_bond_atom_site_label_1
_geom_bond_atom_site_label_2
_geom_bond_site_symmetry_2
_geom_bond_distance
_geom_bond_publ_flag
N1 C1 . 1.3355(18) ?
N1 C5 . 1.3436(18) ?
N2 C6 . 1.3394(17) ?
N2 C10 . 1.3396(16) ?
N3 C11 . 1.3354(17) ?
N3 C15 . 1.3422(17) ?
C1 C2 . 1.380(2) ?
C1 H1 . 0.999(15) ?
C2 C3 . 1.3910(18) ?
C2 H2 . 0.964(13) ?
C3 C4 . 1.3999(18) ?
C3 C16 . 1.4627(18) ?
C4 C5 . 1.3796(19) ?
C4 H4 . 0.970(13) ?
C5 H5 . 0.980(14) ?
C6 C7 . 1.3830(19) ?
C6 H6 . 0.997(14) ?
C7 C8 . 1.3974(18) ?
C7 H7 . 0.969(13) ?
C8 C9 . 1.3961(17) ?
C8 C21 . 1.4616(17) ?
C9 C10 . 1.3788(18) ?
C9 H9 . 0.969(12) ?
C10 H10 . 0.964(13) ?
C11 C12 . 1.3815(18) ?
C11 H11 . 0.975(14) ?
C12 C13 . 1.3931(18) ?
C12 H12 . 0.964(14) ?
C13 C14 . 1.3952(17) ?
C13 C22 . 1.4663(17) ?
C14 C15 . 1.3765(18) ?
C14 H14 . 0.971(13) ?
C15 H15 . 0.989(13) ?
C16 C17 . 1.3394(18) ?
C16 H16 . 0.969(12) ?
C17 C18 . 1.4395(18) ?
C17 H17 . 0.973(13) ?
C18 C19 . 1.3408(19) ?
C18 H18 . 0.982(13) ?
C19 C20 . 1.4382(18) ?
C19 H19 . 0.976(13) ?
C20 C21 . 1.3390(18) ?
C20 H20 . 0.954(13) ?
C21 H21 . 0.973(13) ?
C22 C23 . 1.3380(18) ?
C22 H22 . 0.985(13) ?
C23 C24 . 1.4436(18) ?
C23 H23 . 0.978(12) ?
C24 C24 3_675 1.341(3) ?
C24 H24 . 0.997(13) ?

loop_
_geom_torsion_atom_site_label_1
_geom_torsion_atom_site_label_2
_geom_torsion_atom_site_label_3
_geom_torsion_atom_site_label_4
_geom_torsion_site_symmetry_1
_geom_torsion_site_symmetry_2
_geom_torsion_site_symmetry_3
_geom_torsion_site_symmetry_4
_geom_torsion
_geom_torsion_publ_flag
C5 N1 C1 C2 . . . . -0.5(2) ?
N1 C1 C2 C3 . . . . -0.7(2) ?
C1 C2 C3 C4 . . . . 1.43(18) ?
C1 C2 C3 C16 . . . . -176.92(12) ?
C2 C3 C4 C5 . . . . -1.03(18) ?
C16 C3 C4 C5 . . . . 177.26(11) ?
C1 N1 C5 C4 . . . . 0.9(2) ?
C3 C4 C5 N1 . . . . -0.1(2) ?
C10 N2 C6 C7 . . . . 0.60(19) ?
N2 C6 C7 C8 . . . . -0.2(2) ?
C6 C7 C8 C9 . . . . -0.64(17) ?
C6 C7 C8 C21 . . . . 177.48(11) ?
C7 C8 C9 C10 . . . . 1.12(17) ?
C21 C8 C9 C10 . . . . -176.93(11) ?
C6 N2 C10 C9 . . . . -0.08(19) ?
C8 C9 C10 N2 . . . . -0.8(2) ?
C15 N3 C11 C12 . . . . -0.6(2) ?
N3 C11 C12 C13 . . . . -1.0(2) ?
C11 C12 C13 C14 . . . . 2.12(18) ?
C11 C12 C13 C22 . . . . -174.59(11) ?
C12 C13 C14 C15 . . . . -1.72(18) ?
C22 C13 C14 C15 . . . . 174.85(12) ?
C11 N3 C15 C14 . . . . 1.1(2) ?
C13 C14 C15 N3 . . . . 0.1(2) ?
C2 C3 C16 C17 . . . . 175.93(12) ?
C4 C3 C16 C17 . . . . -2.3(2) ?
C3 C16 C17 C18 . . . . -177.16(11) ?
C16 C17 C18 C19 . . . . -179.16(12) ?
C17 C18 C19 C20 . . . . 177.79(11) ?
C18 C19 C20 C21 . . . . -176.06(13) ?
C19 C20 C21 C8 . . . . 175.54(11) ?
C9 C8 C21 C20 . . . . -1.5(2) ?
C7 C8 C21 C20 . . . . -179.51(12) ?
C12 C13 C22 C23 . . . . 175.18(13) ?
C14 C13 C22 C23 . . . . -1.3(2) ?
C13 C22 C23 C24 . . . . -173.53(11) ?
C22 C23 C24 C24 . . . 3_675 177.66(15) ?
